data_7250266
loop_
_publ_author_name
'Matsuda, Yumi'
'Asai, Rentaro'
'Moriguchi, Jumpei'
'Akutagawa, Tomoyuki'
'Masuya-Suzuki, Atsuko'
'Tsunashima, Ryo'

_publ_section_title
;
 Synthesis, crystallographic study and solid-state properties of
 metal-free perovskites with P-atom containing A-site cations
;
_journal_issue 18
_journal_name_full CrystEngComm
_journal_page_first 2824
_journal_page_last 2829
_journal_paper_doi 10.1039/D5CE00177C
_journal_volume 27
_journal_year 2025
_chemical_formula_moiety '3(Br), C6 H14 N3 P, H4 N'
_chemical_formula_sum 'C6 H18 Br3 N4 P'
_chemical_formula_weight 416.94
_space_group_crystal_system orthorhombic
_space_group_IT_number 33
_space_group_name_Hall 'P 2c -2n'
_space_group_name_H-M_alt 'P n a 21'
_atom_sites_solution_hydrogens mixed
_atom_sites_solution_primary iterative
_audit_creation_date 2025-01-08
_audit_creation_method
;
Olex2 1.5
(compiled 2024.02.16 svn.r378c4104 for OlexSys, GUI svn.r6928)
;
_audit_update_record
;
2025-02-17 deposited with the CCDC.	2025-04-07 downloaded from the CCDC.
;
_cell_angle_alpha 90
_cell_angle_beta 90
_cell_angle_gamma 90
_cell_formula_units_Z 4
_cell_length_a 13.8180(5)
_cell_length_b 9.9528(4)
_cell_length_c 9.6881(4)
_cell_measurement_reflns_used 3509
_cell_measurement_temperature 354
_cell_measurement_theta_max 29.3700
_cell_measurement_theta_min 2.9160
_cell_volume 1332.38(9)
_computing_cell_refinement 'CrysAlisPro 1.171.42.49 (Rigaku OD, 2022)'
_computing_data_collection 'CrysAlisPro 1.171.42.49 (Rigaku OD, 2022)'
_computing_data_reduction 'CrysAlisPro 1.171.42.49 (Rigaku OD, 2022)'
_computing_molecular_graphics 'Olex2 1.5 (Dolomanov et al., 2009)'
_computing_publication_material 'Olex2 1.5 (Dolomanov et al., 2009)'
_computing_structure_refinement 'SHELXL 2018/3 (Sheldrick, 2015)'
_computing_structure_solution 'olex2.solve 1.5 (Bourhis et al., 2015)'
_diffrn_ambient_environment air
_diffrn_ambient_temperature 354
_diffrn_detector 'Hybrid Pixel Array Detector'
_diffrn_detector_area_resol_mean 10.0000
_diffrn_detector_type HyPix
_diffrn_measured_fraction_theta_full 0.994
_diffrn_measured_fraction_theta_max 0.994
_diffrn_measurement_details
;
List of Runs (angles in degrees, time in seconds):

  # Type    Start    End  Width  t~exp~   \w     \q     \k     \f   Frames
#--------------------------------------------------------------------------
  1  \w    -64.00  11.00   0.25    2.20    --   -5.68 -59.00  26.00  300
  2  \w    -16.00  39.00   0.25    2.20    --    6.15 -99.00   0.00  220
;
_diffrn_measurement_device 'four-circle diffractometer'
_diffrn_measurement_device_type 'XtaLAB Synergy R, DW system, HyPix'
_diffrn_measurement_method '\w scans'
_diffrn_orient_matrix_type 'CrysAlisPro convention (1999,Acta A55,543-557)'
_diffrn_orient_matrix_UB_11 0.0038780000
_diffrn_orient_matrix_UB_12 0.0706956000
_diffrn_orient_matrix_UB_13 -0.0073005000
_diffrn_orient_matrix_UB_21 -0.0355875000
_diffrn_orient_matrix_UB_22 0.0088713000
_diffrn_orient_matrix_UB_23 0.0519490000
_diffrn_orient_matrix_UB_31 0.0367949000
_diffrn_orient_matrix_UB_32 0.0011024000
_diffrn_orient_matrix_UB_33 0.0510734000
_diffrn_radiation_monochromator mirror
_diffrn_radiation_probe x-ray
_diffrn_radiation_type 'Mo K\a'
_diffrn_radiation_wavelength 0.71073
_diffrn_reflns_av_R_equivalents 0.0146
_diffrn_reflns_av_unetI/netI 0.0190
_diffrn_reflns_Laue_measured_fraction_full 0.994
_diffrn_reflns_Laue_measured_fraction_max 0.994
_diffrn_reflns_limit_h_max 17
_diffrn_reflns_limit_h_min -15
_diffrn_reflns_limit_k_max 12
_diffrn_reflns_limit_k_min -10
_diffrn_reflns_limit_l_max 8
_diffrn_reflns_limit_l_min -12
_diffrn_reflns_number 5119
_diffrn_reflns_point_group_measured_fraction_full 0.769
_diffrn_reflns_point_group_measured_fraction_max 0.758
_diffrn_reflns_theta_full 25.242
_diffrn_reflns_theta_max 26.372
_diffrn_reflns_theta_min 2.934
_diffrn_source 'Rotating-anode X-ray tube'
_diffrn_source_type 'Rigaku (Mo) X-ray Source'
_exptl_absorpt_coefficient_mu 9.177
_exptl_absorpt_correction_T_max 0.31248
_exptl_absorpt_correction_T_min 0.29786
_exptl_absorpt_correction_type sphere
_exptl_absorpt_process_details
;
CrysAlisPro 1.171.42.49 (Rigaku Oxford Diffraction, 2022)
Spherical absorption correction
using equivalent radius and absorption coefficient.
Empirical absorption correction using spherical harmonics,
implemented in SCALE3 ABSPACK scaling algorithm.
;
_exptl_crystal_colour 'clear light colourless'
_exptl_crystal_colour_lustre clear
_exptl_crystal_colour_modifier light
_exptl_crystal_colour_primary colourless
_exptl_crystal_density_diffrn 2.079
_exptl_crystal_description sphere
_exptl_crystal_F_000 808
_exptl_crystal_size_max 0.2
_exptl_crystal_size_mid 0.19
_exptl_crystal_size_min 0.15
_exptl_crystal_size_rad 0.092
_refine_diff_density_max 0.756
_refine_diff_density_min -0.799
_refine_diff_density_rms 0.114
_refine_ls_abs_structure_details
;
 Classical Flack method preferred over Parsons because s.u. lower.
;
_refine_ls_abs_structure_Flack 0.013(11)
_refine_ls_extinction_method none
_refine_ls_goodness_of_fit_ref 1.047
_refine_ls_hydrogen_treatment mixed
_refine_ls_matrix_type full
_refine_ls_number_parameters 139
_refine_ls_number_reflns 2067
_refine_ls_number_restraints 11
_refine_ls_restrained_S_all 1.045
_refine_ls_R_factor_all 0.0525
_refine_ls_R_factor_gt 0.0499
_refine_ls_shift/su_max 0.000
_refine_ls_shift/su_mean 0.000
_refine_ls_structure_factor_coef Fsqd
_refine_ls_weighting_details 'w=1/[\s^2^(Fo^2^)+(0.1157P)^2^] where P=(Fo^2^+2Fc^2^)/3'
_refine_ls_weighting_scheme calc
_refine_ls_wR_factor_gt 0.1349
_refine_ls_wR_factor_ref 0.1367
_reflns_Friedel_coverage 0.435
_reflns_Friedel_fraction_full 0.512
_reflns_Friedel_fraction_max 0.491
_reflns_number_gt 1929
_reflns_number_total 2067
_reflns_threshold_expression 'I > 2\s(I)'
_cod_data_source_file d5ce00177c2.cif
_cod_data_source_block p-br_354k
_cod_depositor_comments 'Adding full bibliography for 7250254--7250270.cif.'
_cod_database_code 7250266
_shelx_shelxl_version_number 2018/3
_chemical_oxdiff_formula C6H18N3Br3P
_shelx_space_group_comment
;
The symmetry employed for this shelxl refinement is uniquely defined
by the following loop, which should always be used as a source of
symmetry information in preference to the above space-group names.
They are only intended as comments.
;
_shelx_estimated_absorpt_t_max 0.340
_shelx_estimated_absorpt_t_min 0.261
_olex2_refinement_description
;
1. Fixed Uiso
 At 1.2 times of:
  All C(H,H) groups, All C(H,H,H,H,H,H) groups, All N(H) groups
2. Restrained distances
 N1-H1C = N1-H1D = N1-H1E = N1-H1F
 1.05 with sigma of 0.02
 H1C-H1D = H1C-H1E = H1C-H1F = H1D-H1E = H1D-H1F = H1F-H1E
 1.75 with sigma of 0.04
3.a Ternary CH refined with riding coordinates:
 N3(H3), N4(H4)
3.b Secondary CH2 refined with riding coordinates:
 C6(H6A,H6B), C3(H3A,H3B), C5(H5A,H5B), C2(H2A,H2B), C4(H4A,H4B), C1(H1A,H1B)
;
_olex2_submission_special_instructions 'No special instructions were received'
_oxdiff_exptl_absorpt_empirical_details
;
Empirical correction (ABSPACK) includes:
- Absorption correction using spherical harmonics
- Frame scaling
;
_oxdiff_exptl_absorpt_empirical_full_max 1.409
_oxdiff_exptl_absorpt_empirical_full_min 0.745

loop_
_space_group_symop_operation_xyz
'x, y, z'
'-x, -y, z+1/2'
'x+1/2, -y+1/2, z'
'-x+1/2, y+1/2, z+1/2'

loop_
_atom_site_label
_atom_site_type_symbol
_atom_site_fract_x
_atom_site_fract_y
_atom_site_fract_z
_atom_site_U_iso_or_equiv
_atom_site_adp_type
_atom_site_occupancy
_atom_site_site_symmetry_order
_atom_site_calc_flag
_atom_site_refinement_flags_posn
_atom_site_refinement_flags_adp
_atom_site_refinement_flags_occupancy
_atom_site_disorder_assembly
_atom_site_disorder_group
Br1 Br 0.27718(7) 0.53495(10) 0.70946(15) 0.0498(3) Uani 1 1 d . . . . .
Br2 Br -0.01373(7) 0.21866(11) 0.41474(14) 0.0556(3) Uani 1 1 d . . . . .
Br3 Br 0.24619(9) -0.00685(11) 0.6665(2) 0.0575(3) Uani 1 1 d . . . . .
P1 P 0.56904(19) 0.9138(3) 0.4317(4) 0.0626(8) Uani 1 1 d . . . . .
N2 N 0.4274(6) 0.7613(9) 0.2947(9) 0.0430(18) Uani 1 1 d . . . . .
N3 N 0.5639(5) 0.6346(7) 0.4117(10) 0.0446(18) Uani 1 1 d . . . . .
H3 H 0.604119 0.554319 0.400109 0.054 Uiso 1 1 calc R U . . .
N1 N 0.2303(7) 0.2860(11) 0.4642(14) 0.062(3) Uani 1 1 d D . . . .
N4 N 0.4388(6) 0.7345(9) 0.5544(10) 0.047(2) Uani 1 1 d . . . . .
H4 H 0.398342 0.718704 0.635862 0.056 Uiso 1 1 calc R U . . .
C6 C 0.5080(7) 0.6167(12) 0.5394(13) 0.048(2) Uani 1 1 d . . . . .
H6A H 0.551329 0.613137 0.618055 0.058 Uiso 1 1 calc R U . . .
H6B H 0.471947 0.533198 0.535591 0.058 Uiso 1 1 calc R U . . .
C3 C 0.4923(8) 0.8652(13) 0.5747(15) 0.059(3) Uani 1 1 d . . . . .
H3A H 0.531820 0.857921 0.657042 0.071 Uiso 1 1 calc R U . . .
H3B H 0.445261 0.935931 0.590454 0.071 Uiso 1 1 calc R U . . .
C5 C 0.3730(6) 0.7430(11) 0.4287(15) 0.054(2) Uani 1 1 d . . . . .
H5A H 0.334783 0.661436 0.423035 0.064 Uiso 1 1 calc R U . . .
H5B H 0.328744 0.817698 0.440606 0.064 Uiso 1 1 calc R U . . .
C2 C 0.6305(6) 0.7522(11) 0.4205(15) 0.049(2) Uani 1 1 d . . . . .
H2A H 0.671964 0.752507 0.339712 0.059 Uiso 1 1 calc R U . . .
H2B H 0.671539 0.741569 0.500944 0.059 Uiso 1 1 calc R U . . .
C4 C 0.4949(7) 0.6415(11) 0.2862(11) 0.046(2) Uani 1 1 d . . . . .
H4A H 0.532778 0.647463 0.202181 0.055 Uiso 1 1 calc R U . . .
H4B H 0.456870 0.559686 0.281980 0.055 Uiso 1 1 calc R U . . .
C1 C 0.4815(9) 0.8852(13) 0.2944(15) 0.063(3) Uani 1 1 d . . . . .
H1A H 0.435347 0.958601 0.296413 0.075 Uiso 1 1 calc R U . . .
H1B H 0.515658 0.890807 0.207143 0.075 Uiso 1 1 calc R U . . .
H1C H 0.217(7) 0.313(12) 0.360(4) 0.075 Uiso 1 1 d D U . . .
H1D H 0.275(6) 0.355(8) 0.514(10) 0.075 Uiso 1 1 d D U . . .
H1E H 0.162(4) 0.282(10) 0.515(10) 0.075 Uiso 1 1 d D U . . .
H1F H 0.258(7) 0.187(4) 0.466(13) 0.075 Uiso 1 1 d D U . . .

loop_
_atom_site_aniso_label
_atom_site_aniso_U_11
_atom_site_aniso_U_22
_atom_site_aniso_U_33
_atom_site_aniso_U_23
_atom_site_aniso_U_13
_atom_site_aniso_U_12
Br1 0.0425(5) 0.0463(5) 0.0607(6) -0.0019(5) 0.0020(4) -0.0023(4)
Br2 0.0608(6) 0.0506(6) 0.0553(6) 0.0053(6) -0.0051(6) -0.0077(4)
Br3 0.0500(5) 0.0522(6) 0.0703(8) -0.0076(5) 0.0047(5) 0.0006(4)
P1 0.0528(14) 0.0461(15) 0.089(2) 0.0001(14) -0.0091(16) -0.0078(11)
N2 0.037(4) 0.043(4) 0.049(5) -0.014(4) -0.003(3) -0.007(3)
N3 0.042(4) 0.031(3) 0.061(5) 0.003(4) -0.001(4) 0.010(3)
N1 0.060(5) 0.055(6) 0.073(7) -0.016(5) -0.007(5) -0.002(4)
N4 0.041(4) 0.049(5) 0.050(5) 0.000(4) 0.012(4) -0.010(3)
C6 0.052(5) 0.039(5) 0.054(7) 0.006(5) 0.003(4) -0.003(4)
C3 0.067(7) 0.043(6) 0.067(8) -0.016(6) 0.004(5) 0.000(4)
C5 0.033(4) 0.048(5) 0.080(7) -0.005(6) -0.002(5) -0.005(4)
C2 0.030(3) 0.052(5) 0.065(6) 0.008(6) -0.002(5) 0.000(4)
C4 0.063(6) 0.035(5) 0.040(6) -0.007(4) 0.004(4) -0.005(4)
C1 0.074(7) 0.046(6) 0.068(8) 0.025(6) -0.004(6) 0.009(5)

loop_
_atom_type_symbol
_atom_type_description
_atom_type_scat_dispersion_real
_atom_type_scat_dispersion_imag
_atom_type_scat_source
C C 0.0033 0.0016 'International Tables Vol C Tables 4.2.6.8 and 6.1.1.4'
H H 0.0000 0.0000 'International Tables Vol C Tables 4.2.6.8 and 6.1.1.4'
Br Br -0.2901 2.4595 'International Tables Vol C Tables 4.2.6.8 and 6.1.1.4'
N N 0.0061 0.0033 'International Tables Vol C Tables 4.2.6.8 and 6.1.1.4'
P P 0.1023 0.0942 'International Tables Vol C Tables 4.2.6.8 and 6.1.1.4'

loop_
_exptl_crystal_face_index_h
_exptl_crystal_face_index_k
_exptl_crystal_face_index_l
_exptl_crystal_face_perp_dist
17 7 -1 0.0908
9 9 -8 0.0917
-12 1 -11 0.0817
-17 -6 -2 0.0819
8 -4 12 0.0485
16 -3 8 0.0793
-3 10 9 0.0736
-14 10 1 0.0869
-16 4 -6 0.0911
-9 -4 -11 0.0846
5 -11 -8 0.0811

loop_
_geom_angle_atom_site_label_1
_geom_angle_atom_site_label_2
_geom_angle_atom_site_label_3
_geom_angle
_geom_angle_site_symmetry_1
_geom_angle_site_symmetry_3
_geom_angle_publ_flag
C3 P1 C2 94.8(6) . . ?
C3 P1 C1 97.3(6) . . ?
C1 P1 C2 97.3(6) . . ?
C5 N2 C4 104.9(8) . . ?
C1 N2 C5 111.3(9) . . ?
C1 N2 C4 110.7(8) . . ?
C6 N3 H3 107.2 . . ?
C6 N3 C2 111.8(9) . . ?
C6 N3 C4 110.1(7) . . ?
C2 N3 H3 107.2 . . ?
C2 N3 C4 113.0(8) . . ?
C4 N3 H3 107.2 . . ?
H1C N1 H1D 112(4) . . ?
H1C N1 H1E 108(4) . . ?
H1C N1 H1F 108(4) . . ?
H1D N1 H1E 110(4) . . ?
H1D N1 H1F 113(4) . . ?
H1E N1 H1F 106(4) . . ?
C6 N4 H4 108.2 . . ?
C6 N4 C5 110.0(9) . . ?
C3 N4 H4 108.2 . . ?
C3 N4 C6 111.7(8) . . ?
C3 N4 C5 110.4(9) . . ?
C5 N4 H4 108.2 . . ?
N3 C6 N4 108.5(9) . . ?
N3 C6 H6A 110.0 . . ?
N3 C6 H6B 110.0 . . ?
N4 C6 H6A 110.0 . . ?
N4 C6 H6B 110.0 . . ?
H6A C6 H6B 108.4 . . ?
P1 C3 H3A 108.6 . . ?
P1 C3 H3B 108.6 . . ?
N4 C3 P1 114.7(9) . . ?
N4 C3 H3A 108.6 . . ?
N4 C3 H3B 108.6 . . ?
H3A C3 H3B 107.6 . . ?
N2 C5 N4 113.4(7) . . ?
N2 C5 H5A 108.9 . . ?
N2 C5 H5B 108.9 . . ?
N4 C5 H5A 108.9 . . ?
N4 C5 H5B 108.9 . . ?
H5A C5 H5B 107.7 . . ?
P1 C2 H2A 108.7 . . ?
P1 C2 H2B 108.7 . . ?
N3 C2 P1 114.1(6) . . ?
N3 C2 H2A 108.7 . . ?
N3 C2 H2B 108.7 . . ?
H2A C2 H2B 107.6 . . ?
N2 C4 N3 111.8(8) . . ?
N2 C4 H4A 109.3 . . ?
N2 C4 H4B 109.3 . . ?
N3 C4 H4A 109.3 . . ?
N3 C4 H4B 109.3 . . ?
H4A C4 H4B 107.9 . . ?
P1 C1 H1A 107.7 . . ?
P1 C1 H1B 107.7 . . ?
N2 C1 P1 118.5(8) . . ?
N2 C1 H1A 107.7 . . ?
N2 C1 H1B 107.7 . . ?
H1A C1 H1B 107.1 . . ?

loop_
_geom_bond_atom_site_label_1
_geom_bond_atom_site_label_2
_geom_bond_distance
_geom_bond_site_symmetry_2
_geom_bond_publ_flag
P1 C3 1.811(14) . ?
P1 C2 1.822(11) . ?
P1 C1 1.821(14) . ?
N2 C5 1.510(16) . ?
N2 C4 1.516(14) . ?
N2 C1 1.441(16) . ?
N3 H3 0.9800 . ?
N3 C6 1.469(15) . ?
N3 C2 1.492(12) . ?
N3 C4 1.546(14) . ?
N1 H1C 1.06(2) . ?
N1 H1D 1.04(2) . ?
N1 H1E 1.07(2) . ?
N1 H1F 1.06(2) . ?
N4 H4 0.9800 . ?
N4 C6 1.519(14) . ?
N4 C3 1.509(15) . ?
N4 C5 1.522(16) . ?
C6 H6A 0.9700 . ?
C6 H6B 0.9700 . ?
C3 H3A 0.9700 . ?
C3 H3B 0.9700 . ?
C5 H5A 0.9700 . ?
C5 H5B 0.9700 . ?
C2 H2A 0.9700 . ?
C2 H2B 0.9700 . ?
C4 H4A 0.9700 . ?
C4 H4B 0.9700 . ?
C1 H1A 0.9700 . ?
C1 H1B 0.9700 . ?

loop_
_geom_torsion_atom_site_label_1
_geom_torsion_atom_site_label_2
_geom_torsion_atom_site_label_3
_geom_torsion_atom_site_label_4
_geom_torsion
_geom_torsion_site_symmetry_1
_geom_torsion_site_symmetry_2
_geom_torsion_site_symmetry_3
_geom_torsion_site_symmetry_4
_geom_torsion_publ_flag
C6 N3 C2 P1 -66.3(11) . . . . ?
C6 N3 C4 N2 62.6(10) . . . . ?
C6 N4 C3 P1 62.5(12) . . . . ?
C6 N4 C5 N2 -59.5(11) . . . . ?
C3 P1 C2 N3 51.9(10) . . . . ?
C3 P1 C1 N2 -47.0(11) . . . . ?
C3 N4 C6 N3 -65.2(13) . . . . ?
C3 N4 C5 N2 64.2(11) . . . . ?
C5 N2 C4 N3 -58.4(10) . . . . ?
C5 N2 C1 P1 56.6(12) . . . . ?
C5 N4 C6 N3 57.7(11) . . . . ?
C5 N4 C3 P1 -60.2(11) . . . . ?
C2 P1 C3 N4 -50.5(10) . . . . ?
C2 P1 C1 N2 48.8(11) . . . . ?
C2 N3 C6 N4 67.2(10) . . . . ?
C2 N3 C4 N2 -63.2(11) . . . . ?
C4 N2 C5 N4 58.0(10) . . . . ?
C4 N2 C1 P1 -59.7(13) . . . . ?
C4 N3 C6 N4 -59.2(10) . . . . ?
C4 N3 C2 P1 58.5(11) . . . . ?
C1 P1 C3 N4 47.5(10) . . . . ?
C1 P1 C2 N3 -46.2(11) . . . . ?
C1 N2 C5 N4 -61.8(11) . . . . ?
C1 N2 C4 N3 61.7(12) . . . . ?

loop_
_exptl_oxdiff_crystal_face_indexfrac_h
_exptl_oxdiff_crystal_face_indexfrac_k
_exptl_oxdiff_crystal_face_indexfrac_l
_exptl_oxdiff_crystal_face_x
_exptl_oxdiff_crystal_face_y
_exptl_oxdiff_crystal_face_z
16.5830 7.3441 -0.5639 0.5876 -0.5543 0.5895
9.3614 8.8724 -8.3079 0.7242 -0.6860 -0.0701
-11.9142 1.3083 -10.7256 0.1246 -0.1216 -0.9847
-17.2324 -6.3316 -1.6117 -0.5027 0.4734 -0.7234
7.6973 -3.8313 11.9770 -0.3284 0.3143 0.8907
15.6835 -2.5277 7.7114 -0.1742 -0.1800 0.9681
-2.5275 10.0202 9.3954 0.6300 0.6669 0.3979
-14.0053 9.6589 1.3048 0.6190 0.6519 -0.4380
-16.3368 4.4056 -6.0709 0.2924 0.3051 -0.9063
-9.4873 -4.3347 -11.1539 -0.2618 -0.2803 -0.9235
5.1205 -10.5563 -8.2512 -0.6662 -0.7045 -0.2446
